data_1546759
loop_
_publ_author_name
'Braunschweig, Holger'
'Auerhammer, Dominic'
'Arrowsmith, Merle'
'Dewhurst, Rian'
'JIMENEZ-HALLA, J. OSCAR C.'
'Kupfer, Thomas'

_publ_section_title
;
 Nucleophilic Addition and Substitution at Coordinatively Saturated Boron
 by Facile 1,2-Hydrogen Shuttling onto a Carbene Donor
;
_journal_name_full 'Chem. Sci.'
_journal_paper_doi 10.1039/C7SC03193A
_journal_year 2017
_chemical_formula_moiety 'C40 H63 B1 Li1 N1 O3'
_chemical_formula_sum 'C40 H63 B Li N O3'
_chemical_formula_weight 623.70
_chemical_properties_physical Air-sensitive,Moisture-sensitive,Heat-sensitive,Oxygen-sensitive
_space_group_crystal_system orthorhombic
_space_group_IT_number 61
_space_group_name_Hall '-P 2ac 2ab'
_space_group_name_H-M_alt 'P b c a'
_symmetry_space_group_name_Hall '-P 2ac 2ab'
_symmetry_space_group_name_H-M 'P b c a'
_atom_sites_solution_hydrogens mixed
_audit_creation_method SHELXL-2014/7
_audit_update_record
;
2017-07-19 deposited with the CCDC.
2017-08-04 downloaded from the CCDC.
;
_cell_angle_alpha 90
_cell_angle_beta 90
_cell_angle_gamma 90
_cell_formula_units_Z 8
_cell_length_a 17.9286(9)
_cell_length_b 17.5371(9)
_cell_length_c 24.5618(13)
_cell_measurement_reflns_used 9954
_cell_measurement_temperature 100(2)
_cell_measurement_theta_max 26.81
_cell_measurement_theta_min 2.32
_cell_volume 7722.6(7)
_computing_cell_refinement 'Saint+ ver. 7.68A (Bruker AXS)'
_computing_data_collection 'APEX2 ver. 2014.9 (Bruker AXS)'
_computing_data_reduction 'Saint+ ver. 7.68A (Bruker AXS)'
_computing_molecular_graphics 'ShelXLe (Huebschle et all, 2011)'
_computing_publication_material 'SHELXL-2014/6 (Sheldrick, 2014) '
_computing_structure_refinement 'SHELXL-2014/7 (Sheldrick, 2014)'
_computing_structure_solution 'SHELXT 2014/4 (Sheldrick, 2014)'
_diffrn_ambient_temperature 100(2)
_diffrn_measured_fraction_theta_full 0.999
_diffrn_measured_fraction_theta_max 0.993
_diffrn_measurement_device_type 'Bruker X8-APEX II'
_diffrn_measurement_method '\f and \w scans'
_diffrn_radiation_type MoK\a
_diffrn_radiation_wavelength 0.71073
_diffrn_reflns_av_R_equivalents 0.0763
_diffrn_reflns_av_unetI/netI 0.0385
_diffrn_reflns_Laue_measured_fraction_full 0.999
_diffrn_reflns_Laue_measured_fraction_max 0.993
_diffrn_reflns_limit_h_max 23
_diffrn_reflns_limit_h_min -22
_diffrn_reflns_limit_k_max 22
_diffrn_reflns_limit_k_min -22
_diffrn_reflns_limit_l_max 31
_diffrn_reflns_limit_l_min -27
_diffrn_reflns_number 96646
_diffrn_reflns_point_group_measured_fraction_full 0.999
_diffrn_reflns_point_group_measured_fraction_max 0.993
_diffrn_reflns_theta_full 26.000
_diffrn_reflns_theta_max 27.215
_diffrn_reflns_theta_min 2.322
_diffrn_source 'rotating-anode X-ray tube or sealed X-ray tube'
_exptl_absorpt_coefficient_mu 0.065
_exptl_absorpt_correction_T_max 0.7455
_exptl_absorpt_correction_T_min 0.7003
_exptl_absorpt_correction_type multi-scan
_exptl_absorpt_process_details 'Sadabs 2014/4 (Bruker 2014)'
_exptl_crystal_colour colourless
_exptl_crystal_density_diffrn 1.073
_exptl_crystal_description block
_exptl_crystal_F_000 2736
_exptl_crystal_size_max 0.557
_exptl_crystal_size_mid 0.428
_exptl_crystal_size_min 0.369
_refine_diff_density_max 0.309
_refine_diff_density_min -0.299
_refine_diff_density_rms 0.043
_refine_ls_extinction_method none
_refine_ls_goodness_of_fit_ref 1.017
_refine_ls_hydrogen_treatment mixed
_refine_ls_matrix_type full
_refine_ls_number_parameters 580
_refine_ls_number_reflns 8557
_refine_ls_number_restraints 529
_refine_ls_restrained_S_all 1.012
_refine_ls_R_factor_all 0.0818
_refine_ls_R_factor_gt 0.0531
_refine_ls_shift/su_max 0.001
_refine_ls_shift/su_mean 0.000
_refine_ls_structure_factor_coef Fsqd
_refine_ls_weighting_details 'w=1/[\s^2^(Fo^2^)+(0.0460P)^2^+4.9023P] where P=(Fo^2^+2Fc^2^)/3'
_refine_ls_weighting_scheme calc
_refine_ls_wR_factor_gt 0.1133
_refine_ls_wR_factor_ref 0.1275
_reflns_Friedel_coverage 0.000
_reflns_number_gt 6222
_reflns_number_total 8557
_reflns_threshold_expression 'I > 2\s(I)'
_cod_data_source_file c7sc03193a2.cif
_cod_data_source_block 6runs_a
_cod_original_formula_sum 'C40 H63 B1 Li1 N1 O3'
_cod_database_code 1546759
_shelx_shelxl_version_number 2014/7
_shelx_space_group_comment
;
The symmetry employed for this shelxl refinement is uniquely defined
by the following loop, which should always be used as a source of
symmetry information in preference to the above space-group names.
They are only intended as comments.
;
_shelx_estimated_absorpt_t_min 0.965
_shelx_estimated_absorpt_t_max 0.976
_exptl_absorpt_special_details
;The crystal was immersed in a film of perfluoropolyether oil, 
mounted on a a glass fiber and transferred to stream of cold nitrogen.
;

loop_
_space_group_symop_operation_xyz
'x, y, z'
'-x+1/2, -y, z+1/2'
'-x, y+1/2, -z+1/2'
'x+1/2, -y+1/2, -z'
'-x, -y, -z'
'x-1/2, y, -z-1/2'
'x, -y-1/2, z-1/2'
'-x-1/2, y-1/2, z'

loop_
_atom_site_label
_atom_site_type_symbol
_atom_site_fract_x
_atom_site_fract_y
_atom_site_fract_z
_atom_site_U_iso_or_equiv
_atom_site_adp_type
_atom_site_occupancy
_atom_site_site_symmetry_order
_atom_site_calc_flag
_atom_site_refinement_flags_posn
_atom_site_refinement_flags_adp
_atom_site_refinement_flags_occupancy
_atom_site_disorder_assembly
_atom_site_disorder_group
O1 O 0.77628(7) 0.42547(6) 0.42710(5) 0.0258(3) Uani 1 1 d . U . . .
H1B H 0.5960(10) 0.3541(11) 0.4056(7) 0.032(5) Uiso 1 1 d . . . . .
H1A H 0.6846(10) 0.3077(10) 0.3831(7) 0.031(5) Uiso 1 1 d . . . . .
O3 O 0.67221(8) 0.39420(8) 0.51929(5) 0.0418(3) Uani 1 1 d . U . . .
N1 N 0.58236(7) 0.30993(7) 0.29015(5) 0.0137(3) Uani 1 1 d . . . . .
C1 C 0.58041(8) 0.26016(8) 0.33895(6) 0.0135(3) Uani 1 1 d . . . . .
H1 H 0.6069 0.2117 0.3297 0.016 Uiso 1 1 calc R U . . .
C2 C 0.52680(8) 0.28567(9) 0.24859(6) 0.0181(3) Uani 1 1 d . . . . .
C3 C 0.55864(10) 0.24033(11) 0.20057(7) 0.0310(4) Uani 1 1 d . . . . .
H3A H 0.5181 0.2262 0.1758 0.046 Uiso 1 1 calc R U . . .
H3B H 0.5831 0.1941 0.2142 0.046 Uiso 1 1 calc R U . . .
H3C H 0.5951 0.2717 0.1811 0.046 Uiso 1 1 calc R U . . .
C4 C 0.48572(10) 0.35435(10) 0.22455(7) 0.0303(4) Uani 1 1 d . . . . .
H4A H 0.4476 0.3366 0.1989 0.046 Uiso 1 1 calc R U . . .
H4B H 0.5214 0.3872 0.2054 0.046 Uiso 1 1 calc R U . . .
H4C H 0.4619 0.3833 0.2539 0.046 Uiso 1 1 calc R U . . .
C5 C 0.47492(9) 0.23461(10) 0.28242(6) 0.0223(3) Uani 1 1 d . . . . .
H5A H 0.4801 0.1809 0.2707 0.027 Uiso 1 1 calc R U . . .
H5B H 0.4224 0.2503 0.2770 0.027 Uiso 1 1 calc R U . . .
C6 C 0.49610(8) 0.24217(8) 0.34287(6) 0.0162(3) Uani 1 1 d . . . . .
C7 C 0.45209(9) 0.30631(9) 0.37029(7) 0.0253(4) Uani 1 1 d . . . . .
H7A H 0.3986 0.2950 0.3683 0.038 Uiso 1 1 calc R U . . .
H7B H 0.4622 0.3546 0.3516 0.038 Uiso 1 1 calc R U . . .
H7C H 0.4672 0.3104 0.4085 0.038 Uiso 1 1 calc R U . . .
C8 C 0.48021(9) 0.16699(9) 0.37232(7) 0.0219(3) Uani 1 1 d . . . . .
H8A H 0.4271 0.1546 0.3690 0.033 Uiso 1 1 calc R U . . .
H8B H 0.4933 0.1721 0.4109 0.033 Uiso 1 1 calc R U . . .
H8C H 0.5100 0.1262 0.3559 0.033 Uiso 1 1 calc R U . . .
C9 C 0.64738(8) 0.35140(8) 0.27389(6) 0.0137(3) Uani 1 1 d . . . . .
C10 C 0.64515(8) 0.43220(8) 0.27638(6) 0.0176(3) Uani 1 1 d . . . . .
C11 C 0.58085(9) 0.47493(9) 0.30242(7) 0.0249(4) Uani 1 1 d . . . . .
H11 H 0.5411 0.4371 0.3117 0.030 Uiso 1 1 calc R U . . .
C12 C 0.54680(11) 0.53465(10) 0.26446(9) 0.0408(5) Uani 1 1 d . . . . .
H12A H 0.5034 0.5580 0.2821 0.061 Uiso 1 1 calc R U . . .
H12B H 0.5312 0.5102 0.2305 0.061 Uiso 1 1 calc R U . . .
H12C H 0.5840 0.5741 0.2565 0.061 Uiso 1 1 calc R U . . .
C13 C 0.60628(12) 0.51307(10) 0.35530(8) 0.0367(5) Uani 1 1 d . . . . .
H13A H 0.5634 0.5372 0.3731 0.055 Uiso 1 1 calc R U . . .
H13B H 0.6440 0.5519 0.3471 0.055 Uiso 1 1 calc R U . . .
H13C H 0.6277 0.4746 0.3796 0.055 Uiso 1 1 calc R U . . .
C14 C 0.70595(9) 0.47426(9) 0.25749(6) 0.0217(3) Uani 1 1 d . . . . .
H14 H 0.7036 0.5284 0.2580 0.026 Uiso 1 1 calc R U . . .
C15 C 0.76935(9) 0.43915(9) 0.23813(6) 0.0225(3) Uani 1 1 d . . . . .
H15 H 0.8099 0.4687 0.2249 0.027 Uiso 1 1 calc R U . . .
C16 C 0.77326(8) 0.36054(9) 0.23825(6) 0.0203(3) Uani 1 1 d . . . . .
H16 H 0.8177 0.3363 0.2263 0.024 Uiso 1 1 calc R U . . .
C17 C 0.71346(8) 0.31581(8) 0.25557(6) 0.0154(3) Uani 1 1 d . . . . .
C18 C 0.72431(9) 0.22970(9) 0.25644(6) 0.0191(3) Uani 1 1 d . . . . .
H18 H 0.6752 0.2058 0.2654 0.023 Uiso 1 1 calc R U . . .
C19 C 0.74986(10) 0.19800(10) 0.20122(7) 0.0262(4) Uani 1 1 d . . . . .
H19A H 0.7506 0.1422 0.2027 0.039 Uiso 1 1 calc R U . . .
H19B H 0.8001 0.2169 0.1930 0.039 Uiso 1 1 calc R U . . .
H19C H 0.7153 0.2147 0.1727 0.039 Uiso 1 1 calc R U . . .
C20 C 0.77958(10) 0.20767(10) 0.30129(7) 0.0276(4) Uani 1 1 d . . . . .
H20A H 0.7851 0.1521 0.3023 0.041 Uiso 1 1 calc R U . . .
H20B H 0.7609 0.2257 0.3365 0.041 Uiso 1 1 calc R U . . .
H20C H 0.8281 0.2312 0.2938 0.041 Uiso 1 1 calc R U . . .
C21 C 0.61746(8) 0.24123(9) 0.44352(6) 0.0187(3) Uani 1 1 d . . . . .
C22 C 0.61742(9) 0.20011(9) 0.48300(6) 0.0207(3) Uani 1 1 d . . . . .
C23 C 0.61859(9) 0.14720(10) 0.52795(6) 0.0246(4) Uani 1 1 d . . . . .
C24 C 0.57265(11) 0.08318(12) 0.52814(9) 0.0411(5) Uani 1 1 d . . . . .
H24 H 0.5385 0.0756 0.4991 0.049 Uiso 1 1 calc R U . . .
C25 C 0.57610(12) 0.03020(13) 0.57026(9) 0.0480(6) Uani 1 1 d . . . . .
H25 H 0.5449 -0.0135 0.5695 0.058 Uiso 1 1 calc R U . . .
C27 C 0.66798(18) 0.10431(13) 0.61368(8) 0.0637(8) Uani 1 1 d . . . . .
H27 H 0.7004 0.1125 0.6437 0.076 Uiso 1 1 calc R U . . .
C26 C 0.62410(15) 0.04081(13) 0.61263(8) 0.0520(7) Uani 1 1 d . . . . .
H26 H 0.6270 0.0043 0.6411 0.062 Uiso 1 1 calc R U . . .
C28 C 0.66620(14) 0.15746(11) 0.57144(7) 0.0443(6) Uani 1 1 d . . . . .
H28 H 0.6979 0.2009 0.5726 0.053 Uiso 1 1 calc R U . . .
C29A C 0.8200(3) 0.4103(4) 0.3781(3) 0.0276(7) Uani 0.894(4) 1 d . U P A 1
H29A H 0.7868 0.4033 0.3462 0.033 Uiso 0.894(4) 1 calc R U P A 1
H29B H 0.8505 0.3637 0.3827 0.033 Uiso 0.894(4) 1 calc R U P A 1
C30A C 0.86824(15) 0.47796(15) 0.37064(12) 0.0326(6) Uani 0.894(4) 1 d . U P A 1
H30A H 0.8817 0.4853 0.3319 0.039 Uiso 0.894(4) 1 calc R U P A 1
H30B H 0.9144 0.4739 0.3926 0.039 Uiso 0.894(4) 1 calc R U P A 1
C31A C 0.81816(14) 0.54218(12) 0.39114(10) 0.0369(6) Uani 0.894(4) 1 d . U P A 1
H31A H 0.8480 0.5867 0.4030 0.044 Uiso 0.894(4) 1 calc R U P A 1
H31B H 0.7826 0.5586 0.3626 0.044 Uiso 0.894(4) 1 calc R U P A 1
C32A C 0.77783(15) 0.50591(15) 0.43886(12) 0.0314(6) Uani 0.894(4) 1 d . U P A 1
H32A H 0.8048 0.5158 0.4733 0.038 Uiso 0.894(4) 1 calc R U P A 1
H32B H 0.7265 0.5263 0.4421 0.038 Uiso 0.894(4) 1 calc R U P A 1
C29B C 0.808(3) 0.411(4) 0.382(3) 0.0289(15) Uani 0.106(4) 1 d . U P A -1
H29C H 0.7705 0.3974 0.3539 0.035 Uiso 0.106(4) 1 calc R U P A -1
H29D H 0.8439 0.3688 0.3857 0.035 Uiso 0.106(4) 1 calc R U P A -1
C30B C 0.8541(16) 0.4981(14) 0.3649(12) 0.0318(14) Uani 0.106(4) 1 d . U P A -1
H30C H 0.9028 0.4889 0.3472 0.038 Uiso 0.106(4) 1 calc R U P A -1
H30D H 0.8230 0.5311 0.3413 0.038 Uiso 0.106(4) 1 calc R U P A -1
C31B C 0.8616(12) 0.5266(10) 0.4139(8) 0.0335(14) Uani 0.106(4) 1 d . U P A -1
H31C H 0.8597 0.5830 0.4125 0.040 Uiso 0.106(4) 1 calc R U P A -1
H31D H 0.9101 0.5112 0.4297 0.040 Uiso 0.106(4) 1 calc R U P A -1
C32B C 0.8016(14) 0.4977(16) 0.4462(12) 0.0317(15) Uani 0.106(4) 1 d . U P A -1
H32C H 0.8184 0.4927 0.4845 0.038 Uiso 0.106(4) 1 calc R U P A -1
H32D H 0.7597 0.5344 0.4455 0.038 Uiso 0.106(4) 1 calc R U P A -1
O2 O 0.79829(7) 0.27449(7) 0.47644(5) 0.0299(3) Uani 1 1 d . U . . .
C33A C 0.8064(11) 0.1947(13) 0.4604(7) 0.0330(12) Uani 0.463(7) 1 d . U P B 1
H33A H 0.7939 0.1882 0.4214 0.040 Uiso 0.463(7) 1 calc R U P B 1
H33B H 0.7727 0.1620 0.4822 0.040 Uiso 0.463(7) 1 calc R U P B 1
C34A C 0.8883(3) 0.1729(3) 0.4709(3) 0.0393(10) Uani 0.463(7) 1 d . U P B 1
H34A H 0.8939 0.1483 0.5070 0.047 Uiso 0.463(7) 1 calc R U P B 1
H34B H 0.9066 0.1374 0.4425 0.047 Uiso 0.463(7) 1 calc R U P B 1
C35A C 0.9301(6) 0.2459(4) 0.4690(5) 0.0376(11) Uani 0.463(7) 1 d . U P B 1
H35A H 0.9412 0.2616 0.4311 0.045 Uiso 0.463(7) 1 calc R U P B 1
H35B H 0.9770 0.2434 0.4902 0.045 Uiso 0.463(7) 1 calc R U P B 1
C36A C 0.8736(7) 0.2977(9) 0.4953(6) 0.0329(13) Uani 0.463(7) 1 d . U P B 1
H36A H 0.8768 0.2934 0.5355 0.039 Uiso 0.463(7) 1 calc R U P B 1
H36B H 0.8834 0.3514 0.4850 0.039 Uiso 0.463(7) 1 calc R U P B 1
C33B C 0.8100(9) 0.1962(11) 0.4646(6) 0.0340(11) Uani 0.537(7) 1 d . U P B -1
H33C H 0.7735 0.1778 0.4374 0.041 Uiso 0.537(7) 1 calc R U P B -1
H33D H 0.8055 0.1649 0.4980 0.041 Uiso 0.537(7) 1 calc R U P B -1
C34B C 0.8884(2) 0.1927(3) 0.4422(2) 0.0409(9) Uani 0.537(7) 1 d . U P B -1
H34C H 0.8887 0.1972 0.4021 0.049 Uiso 0.537(7) 1 calc R U P B -1
H34D H 0.9139 0.1451 0.4531 0.049 Uiso 0.537(7) 1 calc R U P B -1
C35B C 0.9250(5) 0.2651(4) 0.4703(4) 0.0378(11) Uani 0.537(7) 1 d . U P B -1
H35C H 0.9657 0.2494 0.4952 0.045 Uiso 0.537(7) 1 calc R U P B -1
H35D H 0.9458 0.3000 0.4426 0.045 Uiso 0.537(7) 1 calc R U P B -1
C36B C 0.8631(5) 0.3032(8) 0.5015(5) 0.0326(12) Uani 0.537(7) 1 d . U P B -1
H36C H 0.8648 0.2894 0.5405 0.039 Uiso 0.537(7) 1 calc R U P B -1
H36D H 0.8659 0.3594 0.4980 0.039 Uiso 0.537(7) 1 calc R U P B -1
C37A C 0.5952(4) 0.4228(5) 0.5213(3) 0.0472(11) Uani 0.405(3) 1 d . U P C 1
H37A H 0.5785 0.4369 0.4842 0.057 Uiso 0.405(3) 1 calc R U P C 1
H37B H 0.5616 0.3825 0.5352 0.057 Uiso 0.405(3) 1 calc R U P C 1
C38A C 0.5919(4) 0.4862(5) 0.5551(3) 0.0520(10) Uani 0.405(3) 1 d . U P C 1
H38A H 0.5426 0.4913 0.5729 0.062 Uiso 0.405(3) 1 calc R U P C 1
H38B H 0.6042 0.5339 0.5355 0.062 Uiso 0.405(3) 1 calc R U P C 1
C39A C 0.6631(4) 0.4601(5) 0.6024(3) 0.0531(10) Uani 0.405(3) 1 d . U P C 1
H39A H 0.6874 0.5051 0.6189 0.064 Uiso 0.405(3) 1 calc R U P C 1
H39B H 0.6442 0.4259 0.6313 0.064 Uiso 0.405(3) 1 calc R U P C 1
C40A C 0.7094(6) 0.4228(9) 0.5668(6) 0.0459(12) Uani 0.405(3) 1 d . U P C 1
H40A H 0.7332 0.3796 0.5861 0.055 Uiso 0.405(3) 1 calc R U P C 1
H40B H 0.7493 0.4582 0.5553 0.055 Uiso 0.405(3) 1 calc R U P C 1
C37B C 0.5983(4) 0.3943(5) 0.5367(3) 0.0474(10) Uani 0.359(3) 1 d . U P C -1
H37C H 0.5842 0.3435 0.5509 0.057 Uiso 0.359(3) 1 calc R U P C -1
H37D H 0.5646 0.4074 0.5062 0.057 Uiso 0.359(3) 1 calc R U P C -1
C38B C 0.5934(4) 0.4513(5) 0.5794(3) 0.0529(10) Uani 0.359(3) 1 d . U P C -1
H38C H 0.5828 0.4268 0.6149 0.063 Uiso 0.359(3) 1 calc R U P C -1
H38D H 0.5529 0.4880 0.5714 0.063 Uiso 0.359(3) 1 calc R U P C -1
C39B C 0.6691(4) 0.4926(5) 0.5812(3) 0.0518(10) Uani 0.359(3) 1 d . U P C -1
H39C H 0.6815 0.5114 0.6181 0.062 Uiso 0.359(3) 1 calc R U P C -1
H39D H 0.6721 0.5348 0.5546 0.062 Uiso 0.359(3) 1 calc R U P C -1
C40B C 0.7212(8) 0.4172(10) 0.5630(7) 0.0462(12) Uani 0.359(3) 1 d . U P C -1
H40C H 0.7715 0.4318 0.5501 0.055 Uiso 0.359(3) 1 calc R U P C -1
H40D H 0.7251 0.3783 0.5921 0.055 Uiso 0.359(3) 1 calc R U P C -1
C37C C 0.6059(7) 0.4531(7) 0.5144(5) 0.0474(12) Uani 0.236(3) 1 d . U P C -2
H37E H 0.5569 0.4273 0.5120 0.057 Uiso 0.236(3) 1 calc R U P C -2
H37F H 0.6123 0.4878 0.4830 0.057 Uiso 0.236(3) 1 calc R U P C -2
C38C C 0.6162(8) 0.4961(7) 0.5705(4) 0.0487(11) Uani 0.236(3) 1 d . U P C -2
H38E H 0.6581 0.5329 0.5690 0.058 Uiso 0.236(3) 1 calc R U P C -2
H38F H 0.5701 0.5232 0.5813 0.058 Uiso 0.236(3) 1 calc R U P C -2
C39C C 0.6311(8) 0.4386(7) 0.6040(4) 0.0503(11) Uani 0.236(3) 1 d . U P C -2
H39E H 0.5843 0.4138 0.6160 0.060 Uiso 0.236(3) 1 calc R U P C -2
H39F H 0.6579 0.4573 0.6366 0.060 Uiso 0.236(3) 1 calc R U P C -2
C40C C 0.6789(6) 0.3825(7) 0.5732(4) 0.0508(11) Uani 0.236(3) 1 d . U P C -2
H40E H 0.7317 0.3887 0.5841 0.061 Uiso 0.236(3) 1 calc R U P C -2
H40F H 0.6633 0.3298 0.5821 0.061 Uiso 0.236(3) 1 calc R U P C -2
B1 B 0.62085(10) 0.29672(10) 0.39221(7) 0.0195(4) Uani 1 1 d . . . . .
Li1 Li 0.71401(16) 0.34180(16) 0.45604(11) 0.0251(6) Uani 1 1 d . . . . .

loop_
_atom_site_aniso_label
_atom_site_aniso_U_11
_atom_site_aniso_U_22
_atom_site_aniso_U_33
_atom_site_aniso_U_23
_atom_site_aniso_U_13
_atom_site_aniso_U_12
O1 0.0321(6) 0.0194(6) 0.0259(6) -0.0048(5) 0.0003(5) -0.0035(5)
O3 0.0395(7) 0.0546(8) 0.0313(7) -0.0191(6) 0.0002(6) -0.0063(6)
N1 0.0128(6) 0.0146(6) 0.0136(6) 0.0018(5) -0.0022(5) -0.0025(5)
C1 0.0138(7) 0.0120(7) 0.0145(7) 0.0009(5) 0.0000(5) -0.0005(6)
C2 0.0155(7) 0.0221(8) 0.0168(7) 0.0011(6) -0.0048(6) -0.0022(6)
C3 0.0254(9) 0.0442(11) 0.0233(9) -0.0094(8) -0.0047(7) -0.0065(8)
C4 0.0257(9) 0.0332(10) 0.0321(9) 0.0110(8) -0.0130(7) -0.0022(8)
C5 0.0166(7) 0.0273(9) 0.0231(8) 0.0019(7) -0.0056(6) -0.0060(7)
C6 0.0134(7) 0.0150(7) 0.0203(7) 0.0014(6) -0.0015(6) -0.0026(6)
C7 0.0195(8) 0.0240(9) 0.0324(9) 0.0012(7) 0.0065(7) -0.0002(7)
C8 0.0189(8) 0.0211(8) 0.0257(8) 0.0034(7) -0.0003(6) -0.0050(6)
C9 0.0138(7) 0.0156(7) 0.0115(7) 0.0017(5) -0.0027(5) -0.0012(6)
C10 0.0201(7) 0.0167(7) 0.0162(7) 0.0028(6) -0.0010(6) -0.0002(6)
C11 0.0269(9) 0.0133(7) 0.0346(9) 0.0026(7) 0.0066(7) 0.0028(7)
C12 0.0377(11) 0.0212(9) 0.0635(14) 0.0121(9) 0.0086(10) 0.0125(8)
C13 0.0516(12) 0.0193(8) 0.0392(11) -0.0072(8) 0.0175(9) -0.0056(8)
C14 0.0282(8) 0.0162(7) 0.0206(8) 0.0039(6) -0.0011(6) -0.0039(7)
C15 0.0217(8) 0.0273(9) 0.0187(8) 0.0069(6) 0.0012(6) -0.0089(7)
C16 0.0161(7) 0.0286(9) 0.0161(7) 0.0028(6) 0.0008(6) 0.0003(7)
C17 0.0168(7) 0.0182(7) 0.0113(7) 0.0008(6) -0.0020(6) 0.0001(6)
C18 0.0197(7) 0.0180(7) 0.0197(8) 0.0002(6) 0.0030(6) 0.0041(6)
C19 0.0277(9) 0.0266(9) 0.0245(9) -0.0043(7) 0.0030(7) 0.0065(7)
C20 0.0314(9) 0.0264(9) 0.0249(9) 0.0039(7) -0.0006(7) 0.0113(7)
C21 0.0142(7) 0.0243(8) 0.0176(8) -0.0025(6) -0.0016(6) -0.0014(6)
C22 0.0178(8) 0.0262(8) 0.0181(8) -0.0024(7) -0.0006(6) 0.0011(7)
C23 0.0283(9) 0.0291(9) 0.0163(8) 0.0011(7) 0.0059(7) 0.0128(7)
C24 0.0266(10) 0.0500(12) 0.0467(12) 0.0239(10) 0.0014(8) 0.0002(9)
C25 0.0395(12) 0.0492(13) 0.0551(14) 0.0288(11) 0.0172(10) 0.0105(10)
C27 0.126(2) 0.0449(13) 0.0204(10) -0.0043(9) -0.0276(12) 0.0224(15)
C26 0.0920(19) 0.0410(12) 0.0231(10) 0.0116(9) 0.0181(11) 0.0339(13)
C28 0.0807(16) 0.0288(10) 0.0233(9) -0.0048(8) -0.0196(10) 0.0096(10)
C29A 0.0336(19) 0.0235(9) 0.0255(13) -0.0038(9) 0.0049(14) 0.0004(15)
C30A 0.0288(13) 0.0295(13) 0.0394(12) -0.0047(11) 0.0023(9) -0.0023(10)
C31A 0.0412(13) 0.0229(10) 0.0466(12) -0.0034(9) 0.0073(10) -0.0075(9)
C32A 0.0351(13) 0.0190(10) 0.0401(13) -0.0081(9) 0.0034(11) -0.0031(11)
C29B 0.031(3) 0.023(3) 0.032(3) -0.003(3) 0.002(3) -0.003(3)
C30B 0.034(3) 0.024(2) 0.038(2) -0.002(2) 0.005(2) -0.005(2)
C31B 0.036(2) 0.024(2) 0.041(2) -0.005(2) 0.006(2) -0.005(2)
C32B 0.036(3) 0.021(3) 0.038(3) -0.006(3) 0.005(3) -0.005(3)
O2 0.0261(6) 0.0243(6) 0.0393(7) -0.0008(5) -0.0161(5) -0.0016(5)
C33A 0.029(2) 0.029(2) 0.042(2) -0.006(2) -0.012(2) 0.0028(19)
C34A 0.0298(16) 0.0402(19) 0.048(2) -0.0102(18) -0.0102(17) 0.0051(16)
C35A 0.0250(18) 0.039(2) 0.0491(19) -0.006(2) -0.0076(16) 0.005(2)
C36A 0.024(3) 0.032(2) 0.042(2) -0.003(2) -0.018(2) -0.002(2)
C33B 0.029(2) 0.0283(18) 0.044(2) -0.003(2) -0.0115(19) 0.0001(17)
C34B 0.0308(15) 0.0419(18) 0.050(2) -0.0076(17) -0.0069(16) 0.0023(14)
C35B 0.0264(18) 0.036(2) 0.0514(18) -0.006(2) -0.0116(16) -0.004(2)
C36B 0.022(2) 0.033(2) 0.043(2) -0.0047(19) -0.0171(18) 0.0021(19)
C37A 0.0399(19) 0.065(2) 0.037(2) -0.017(2) 0.0042(18) 0.002(2)
C38A 0.050(2) 0.063(2) 0.043(2) -0.0112(18) 0.0091(18) 0.0021(19)
C39A 0.058(2) 0.066(2) 0.0357(19) -0.0180(17) -0.0015(19) -0.005(2)
C40A 0.049(2) 0.061(2) 0.027(2) -0.0138(18) -0.007(2) -0.007(2)
C37B 0.0440(18) 0.060(2) 0.038(2) -0.0147(18) 0.0073(18) -0.0031(19)
C38B 0.0506(19) 0.069(2) 0.0394(19) -0.0159(18) 0.0064(18) 0.000(2)
C39B 0.058(2) 0.062(2) 0.0351(19) -0.0181(17) 0.0012(19) -0.006(2)
C40B 0.052(2) 0.061(2) 0.026(2) -0.0145(19) -0.005(2) -0.003(2)
C37C 0.045(2) 0.060(2) 0.038(2) -0.013(2) 0.004(2) 0.001(2)
C38C 0.050(2) 0.061(2) 0.035(2) -0.018(2) 0.004(2) 0.000(2)
C39C 0.053(2) 0.065(2) 0.0338(19) -0.0138(18) 0.0034(19) -0.001(2)
C40C 0.054(2) 0.064(2) 0.0348(19) -0.0132(19) -0.0002(19) -0.001(2)
B1 0.0207(9) 0.0226(9) 0.0154(8) 0.0009(7) -0.0018(7) -0.0072(7)
Li1 0.0255(14) 0.0258(15) 0.0240(14) -0.0044(11) -0.0053(11) -0.0022(12)

loop_
_atom_type_symbol
_atom_type_description
_atom_type_scat_dispersion_real
_atom_type_scat_dispersion_imag
_atom_type_scat_source
C C 0.0033 0.0016 'International Tables Vol C Tables 4.2.6.8 and 6.1.1.4'
H H 0.0000 0.0000 'International Tables Vol C Tables 4.2.6.8 and 6.1.1.4'
Li Li -0.0003 0.0001 'International Tables Vol C Tables 4.2.6.8 and 6.1.1.4'
B B 0.0013 0.0007 'International Tables Vol C Tables 4.2.6.8 and 6.1.1.4'
N N 0.0061 0.0033 'International Tables Vol C Tables 4.2.6.8 and 6.1.1.4'
O O 0.0106 0.0060 'International Tables Vol C Tables 4.2.6.8 and 6.1.1.4'

loop_
_geom_angle_atom_site_label_1
_geom_angle_atom_site_label_2
_geom_angle_atom_site_label_3
_geom_angle
C29B O1 C32B 109(3)
C29B O1 C32A 111(3)
C32B O1 C32A 19.5(10)
C29B O1 C29A 6(3)
C32B O1 C29A 105.3(12)
C32A O1 C29A 109.5(3)
C29B O1 Li1 115(3)
C32B O1 Li1 136.2(12)
C32A O1 Li1 131.76(16)
C29A O1 Li1 117.6(3)
C37B O3 C40A 101.1(5)
C37B O3 C40B 110.5(6)
C40A O3 C40B 10.1(8)
C37B O3 C37A 25.2(4)
C40A O3 C37A 106.8(5)
C40B O3 C37A 116.8(6)
C40C O3 C37C 104.0(6)
C40C O3 Li1 132.6(5)
C37B O3 Li1 127.6(3)
C40A O3 Li1 129.3(4)
C40B O3 Li1 119.2(5)
C37A O3 Li1 123.2(3)
C37C O3 Li1 122.4(4)
C9 N1 C1 122.94(11)
C9 N1 C2 119.95(11)
C1 N1 C2 111.73(11)
N1 C1 C6 101.15(11)
N1 C1 B1 114.03(11)
C6 C1 B1 117.75(12)
N1 C1 H1 107.8
C6 C1 H1 107.8
B1 C1 H1 107.8
N1 C2 C4 111.21(13)
N1 C2 C3 115.27(12)
C4 C2 C3 106.90(14)
N1 C2 C5 101.59(11)
C4 C2 C5 112.10(13)
C3 C2 C5 109.85(13)
C2 C3 H3A 109.5
C2 C3 H3B 109.5
H3A C3 H3B 109.5
C2 C3 H3C 109.5
H3A C3 H3C 109.5
H3B C3 H3C 109.5
C2 C4 H4A 109.5
C2 C4 H4B 109.5
H4A C4 H4B 109.5
C2 C4 H4C 109.5
H4A C4 H4C 109.5
H4B C4 H4C 109.5
C2 C5 C6 108.82(12)
C2 C5 H5A 109.9
C6 C5 H5A 109.9
C2 C5 H5B 109.9
C6 C5 H5B 109.9
H5A C5 H5B 108.3
C7 C6 C8 109.22(13)
C7 C6 C5 111.15(13)
C8 C6 C5 109.63(12)
C7 C6 C1 112.42(12)
C8 C6 C1 112.76(12)
C5 C6 C1 101.46(12)
C6 C7 H7A 109.5
C6 C7 H7B 109.5
H7A C7 H7B 109.5
C6 C7 H7C 109.5
H7A C7 H7C 109.5
H7B C7 H7C 109.5
C6 C8 H8A 109.5
C6 C8 H8B 109.5
H8A C8 H8B 109.5
C6 C8 H8C 109.5
H8A C8 H8C 109.5
H8B C8 H8C 109.5
C17 C9 C10 118.59(13)
C17 C9 N1 123.21(13)
C10 C9 N1 118.20(13)
C14 C10 C9 119.44(14)
C14 C10 C11 118.22(14)
C9 C10 C11 122.21(13)
C10 C11 C12 112.62(14)
C10 C11 C13 110.33(14)
C12 C11 C13 109.70(15)
C10 C11 H11 108.0
C12 C11 H11 108.0
C13 C11 H11 108.0
C11 C12 H12A 109.5
C11 C12 H12B 109.5
H12A C12 H12B 109.5
C11 C12 H12C 109.5
H12A C12 H12C 109.5
H12B C12 H12C 109.5
C11 C13 H13A 109.5
C11 C13 H13B 109.5
H13A C13 H13B 109.5
C11 C13 H13C 109.5
H13A C13 H13C 109.5
H13B C13 H13C 109.5
C15 C14 C10 121.54(14)
C15 C14 H14 119.2
C10 C14 H14 119.2
C14 C15 C16 119.18(14)
C14 C15 H15 120.4
C16 C15 H15 120.4
C15 C16 C17 121.55(15)
C15 C16 H16 119.2
C17 C16 H16 119.2
C16 C17 C9 119.56(13)
C16 C17 C18 117.63(13)
C9 C17 C18 122.74(13)
C17 C18 C20 110.05(13)
C17 C18 C19 112.63(13)
C20 C18 C19 110.55(13)
C17 C18 H18 107.8
C20 C18 H18 107.8
C19 C18 H18 107.8
C18 C19 H19A 109.5
C18 C19 H19B 109.5
H19A C19 H19B 109.5
C18 C19 H19C 109.5
H19A C19 H19C 109.5
H19B C19 H19C 109.5
C18 C20 H20A 109.5
C18 C20 H20B 109.5
H20A C20 H20B 109.5
C18 C20 H20C 109.5
H20A C20 H20C 109.5
H20B C20 H20C 109.5
C22 C21 B1 177.61(16)
C22 C21 Li1 108.90(13)
B1 C21 Li1 68.81(10)
C21 C22 C23 176.47(17)
C28 C23 C24 117.95(17)
C28 C23 C22 121.20(17)
C24 C23 C22 120.84(16)
C25 C24 C23 121.0(2)
C25 C24 H24 119.5
C23 C24 H24 119.5
C26 C25 C24 120.3(2)
C26 C25 H25 119.9
C24 C25 H25 119.9
C26 C27 C28 121.2(2)
C26 C27 H27 119.4
C28 C27 H27 119.4
C25 C26 C27 119.35(19)
C25 C26 H26 120.3
C27 C26 H26 120.3
C23 C28 C27 120.2(2)
C23 C28 H28 119.9
C27 C28 H28 119.9
O1 C29A C30A 105.6(4)
O1 C29A C30B 100.7(11)
C30A C29A C30B 14.8(10)
O1 C29A H29A 110.6
C30A C29A H29A 110.6
C30B C29A H29A 100.2
O1 C29A H29B 110.6
C30A C29A H29B 110.6
C30B C29A H29B 125.1
H29A C29A H29B 108.8
C31B C30A C29A 110.7(8)
C31B C30A C31A 39.8(9)
C29A C30A C31A 102.0(2)
C31B C30A C29B 105(2)
C29A C30A C29B 7(2)
C31A C30A C29B 95(2)
C31B C30A H30A 133.3
C29A C30A H30A 111.4
C31A C30A H30A 111.4
C29B C30A H30A 114.9
C31B C30A H30B 72.2
C29A C30A H30B 111.4
C31A C30A H30B 111.4
C29B C30A H30B 114.5
H30A C30A H30B 109.2
C31B C31A C30B 72.8(17)
C31B C31A C32A 79.9(10)
C30B C31A C32A 113.8(13)
C31B C31A C30A 61.5(10)
C30B C31A C30A 13.5(14)
C32A C31A C30A 103.06(19)
C31B C31A C32B 62.3(13)
C30B C31A C32B 104.1(16)
C32A C31A C32B 17.8(9)
C30A C31A C32B 91.7(10)
C31B C31A H31A 68.2
C30B C31A H31A 112.2
C32A C31A H31A 111.2
C30A C31A H31A 111.2
C32B C31A H31A 103.7
C31B C31A H31B 168.4
C30B C31A H31B 98.8
C32A C31A H31B 111.2
C30A C31A H31B 111.2
C32B C31A H31B 128.6
H31A C31A H31B 109.1
O1 C32A C31A 105.36(19)
O1 C32A C31B 99.1(6)
C31A C32A C31B 36.2(7)
O1 C32A H32A 110.7
C31A C32A H32A 110.7
C31B C32A H32A 80.5
O1 C32A H32B 110.7
C31A C32A H32B 110.7
C31B C32A H32B 142.1
H32A C32A H32B 108.8
O1 C29B C30A 108(4)
O1 C29B C30B 104(4)
C30A C29B C30B 14.4(11)
O1 C29B Li1 40.6(19)
C30A C29B Li1 147(4)
C30B C29B Li1 144(3)
O1 C29B H29C 111.0
C30A C29B H29C 120.5
C30B C29B H29C 111.0
Li1 C29B H29C 86.7
O1 C29B H29D 111.0
C30A C29B H29D 96.9
C30B C29B H29D 111.0
Li1 C29B H29D 90.4
H29C C29B H29D 109.0
C31A C30B C31B 46.6(14)
C31A C30B C29A 106.9(19)
C31B C30B C29A 102.1(19)
C31A C30B C29B 100(2)
C31B C30B C29B 99(3)
C29A C30B C29B 7.2(17)
C31A C30B H30C 145.0
C31B C30B H30C 112.0
C29A C30B H30C 104.7
C29B C30B H30C 112.0
C31A C30B H30D 68.7
C31B C30B H30D 112.0
C29A C30B H30D 116.2
C29B C30B H30D 112.0
H30C C30B H30D 109.6
C31A C31B C30B 60.6(17)
C31A C31B C30A 78.7(13)
C30B C31B C30A 19.6(12)
C31A C31B C32B 79.6(16)
C30B C31B C32B 107(2)
C30A C31B C32B 106.0(16)
C31A C31B C32A 63.9(10)
C30B C31B C32A 99.3(17)
C30A C31B C32A 103.2(11)
C32B C31B C32A 15.9(11)
C31A C31B H31C 71.4
C30B C31B H31C 110.3
C30A C31B H31C 126.9
C32B C31B H31C 110.3
C32A C31B H31C 101.5
C31A C31B H31D 168.8
C30B C31B H31D 110.3
C30A C31B H31D 93.3
C32B C31B H31D 110.3
C32A C31B H31D 126.1
H31C C31B H31D 108.5
O1 C32B C31B 112(2)
O1 C32B C31A 102.4(17)
C31B C32B C31A 38.1(11)
O1 C32B H32C 109.3
C31B C32B H32C 109.3
C31A C32B H32C 142.6
O1 C32B H32D 109.3
C31B C32B H32D 109.3
C31A C32B H32D 78.8
H32C C32B H32D 107.9
C36B O2 C33B 108.2(8)
C36B O2 C33A 112.3(9)
C33B O2 C33A 4.7(13)
C36B O2 C36A 9.8(8)
C33B O2 C36A 101.2(9)
C33A O2 C36A 104.9(9)
C36B O2 Li1 121.8(6)
C33B O2 Li1 129.6(6)
C33A O2 Li1 125.3(7)
C36A O2 Li1 127.5(6)
O2 C33A C34B 101.2(13)
O2 C33A C34A 106.7(12)
C34B C33A C34A 29.6(4)
O2 C33A H33A 110.4
C34B C33A H33A 86.1
C34A C33A H33A 110.4
O2 C33A H33B 110.4
C34B C33A H33B 136.7
C34A C33A H33B 110.4
H33A C33A H33B 108.6
C34B C34A C33B 77.4(9)
C34B C34A C35A 65.7(7)
C33B C34A C35A 103.7(9)
C34B C34A C33A 74.9(9)
C33B C34A C33A 4.0(13)
C35A C34A C33A 105.1(10)
C34B C34A C35B 65.2(6)
C33B C34A C35B 95.8(8)
C35A C34A C35B 8.2(6)
C33A C34A C35B 97.3(10)
C34B C34A H34A 174.2
C33B C34A H34A 108.1
C35A C34A H34A 110.7
C33A C34A H34A 110.7
C35B C34A H34A 111.9
C34B C34A H34B 69.4
C33B C34A H34B 114.6
C35A C34A H34B 110.7
C33A C34A H34B 110.7
C35B C34A H34B 116.9
H34A C34A H34B 108.8
C34B C35A C34A 31.7(3)
C34B C35A C36A 104.5(9)
C34A C35A C36A 99.7(9)
C34B C35A C36B 103.6(8)
C34A C35A C36B 97.8(8)
C36A C35A C36B 2.3(10)
C34B C35A H35A 81.3
C34A C35A H35A 111.8
C36A C35A H35A 111.8
C36B C35A H35A 113.9
C34B C35A H35B 133.5
C34A C35A H35B 111.8
C36A C35A H35B 111.8
C36B C35A H35B 111.5
H35A C35A H35B 109.6
C35B C36A O2 113.1(11)
C35B C36A C35A 9.8(7)
O2 C36A C35A 108.2(10)
C35B C36A H36A 114.4
O2 C36A H36A 110.1
C35A C36A H36A 110.1
C35B C36A H36B 100.3
O2 C36A H36B 110.1
C35A C36A H36B 110.1
H36A C36A H36B 108.4
O2 C33B C34A 113.0(11)
O2 C33B C34B 104.6(11)
C34A C33B C34B 30.5(4)
O2 C33B H33C 110.8
C34A C33B H33C 127.6
C34B C33B H33C 110.8
O2 C33B H33D 110.8
C34A C33B H33D 80.6
C34B C33B H33D 110.8
H33C C33B H33D 108.9
C34A C34B C35A 82.7(7)
C34A C34B C33B 72.0(8)
C35A C34B C33B 107.9(9)
C34A C34B C33A 75.5(9)
C35A C34B C33A 111.7(9)
C33B C34B C33A 4.6(12)
C34A C34B C35B 88.0(7)
C35A C34B C35B 10.5(6)
C33B C34B C35B 101.2(8)
C33A C34B C35B 104.6(9)
C34A C34B H34C 158.2
C35A C34B H34C 114.9
C33B C34B H34C 111.5
C33A C34B H34C 107.2
C35B C34B H34C 111.5
C34A C34B H34D 52.0
C35A C34B H34D 101.2
C33B C34B H34D 111.5
C33A C34B H34D 112.6
C35B C34B H34D 111.5
H34C C34B H34D 109.3
C36A C35B C36B 1.2(13)
C36A C35B C34B 105.9(9)
C36B C35B C34B 105.7(8)
C36A C35B C34A 98.2(9)
C36B C35B C34A 97.5(8)
C34B C35B C34A 26.7(2)
C36A C35B H35C 111.5
C36B C35B H35C 110.6
C34B C35B H35C 110.6
C34A C35B H35C 90.9
C36A C35B H35D 109.4
C36B C35B H35D 110.6
C34B C35B H35D 110.6
C34A C35B H35D 136.2
H35C C35B H35D 108.7
O2 C36B C35B 103.2(8)
O2 C36B C35A 99.2(8)
C35B C36B C35A 8.5(6)
O2 C36B H36C 111.1
C35B C36B H36C 111.1
C35A C36B H36C 106.2
O2 C36B H36D 111.1
C35B C36B H36D 111.1
C35A C36B H36D 119.6
H36C C36B H36D 109.1
C37B C37A C38A 106.3(13)
C37B C37A O3 70.4(11)
C38A C37A O3 109.4(5)
C37B C37A C38B 72.4(11)
C38A C37A C38B 33.9(4)
O3 C37A C38B 99.5(5)
C37B C37A H37A 141.0
C38A C37A H37A 109.8
O3 C37A H37A 109.8
C38B C37A H37A 141.2
C37B C37A H37B 43.8
C38A C37A H37B 109.8
O3 C37A H37B 109.8
C38B C37A H37B 84.0
H37A C37A H37B 108.2
C38B C38A C37A 81.0(9)
C38B C38A C39B 74.5(8)
C37A C38A C39B 105.7(6)
C38B C38A C37B 60.0(8)
C37A C38A C37B 21.1(4)
C39B C38A C37B 97.0(6)
C38B C38A C39A 48.8(7)
C37A C38A C39A 98.8(6)
C39B C38A C39A 25.7(4)
C37B C38A C39A 83.1(5)
C38B C38A H38A 77.5
C37A C38A H38A 112.0
C39B C38A H38A 128.0
C37B C38A H38A 105.5
C39A C38A H38A 112.0
C38B C38A H38B 159.7
C37A C38A H38B 112.0
C39B C38A H38B 86.7
C37B C38A H38B 131.6
C39A C38A H38B 112.0
H38A C38A H38B 109.7
C39B C39A C40A 80.9(10)
C39B C39A C38B 86.1(10)
C40A C39A C38B 103.6(7)
C39B C39A C40B 81.6(11)
C40A C39A C40B 3.3(11)
C38B C39A C40B 106.8(7)
C39B C39A C38A 58.4(8)
C40A C39A C38A 98.1(7)
C38B C39A C38A 27.7(4)
C40B C39A C38A 101.1(7)
C39B C39A H39A 68.3
C40A C39A H39A 112.1
C38B C39A H39A 130.9
C40B C39A H39A 109.6
C38A C39A H39A 112.1
C39B C39A H39B 165.7
C40A C39A H39B 112.1
C38B C39A H39B 85.2
C40B C39A H39B 111.8
C38A C39A H39B 112.1
H39A C39A H39B 109.8
C39A C40A O3 113.9(9)
C39A C40A C39B 31.7(4)
O3 C40A C39B 105.1(9)
C39A C40A H40A 108.8
O3 C40A H40A 108.8
C39B C40A H40A 137.5
C39A C40A H40B 108.8
O3 C40A H40B 108.8
C39B C40A H40B 84.4
H40A C40A H40B 107.7
C37A C37B O3 84.4(12)
C37A C37B C38B 83.2(12)
O3 C37B C38B 106.3(6)
C37A C37B C38A 52.6(10)
O3 C37B C38A 98.6(5)
C38B C37B C38A 30.6(4)
C37A C37B H37C 154.7
O3 C37B H37C 110.5
C38B C37B H37C 110.5
C38A C37B H37C 138.8
C37A C37B H37D 46.1
O3 C37B H37D 110.5
C38B C37B H37D 110.5
C38A C37B H37D 86.5
H37C C37B H37D 108.7
C38A C38B C39A 103.5(10)
C38A C38B C37B 89.4(9)
C39A C38B C37B 108.4(6)
C38A C38B C37A 65.1(8)
C39A C38B C37A 113.7(6)
C37B C38B C37A 24.4(4)
C38A C38B C39B 73.2(8)
C39A C38B C39B 30.3(4)
C37B C38B C39B 106.9(6)
C37A C38B C39B 99.4(6)
C38A C38B H38C 156.9
C39A C38B H38C 82.1
C37B C38B H38C 110.3
C37A C38B H38C 133.7
C39B C38B H38C 110.3
C38A C38B H38D 51.2
C39A C38B H38D 132.4
C37B C38B H38D 110.3
C37A C38B H38D 92.4
C39B C38B H38D 110.3
H38C C38B H38D 108.6
C39A C39B C40A 67.5(10)
C39A C39B C38A 95.9(10)
C40A C39B C38A 106.5(7)
C39A C39B C38B 63.6(9)
C40A C39B C38B 92.0(8)
C38A C39B C38B 32.4(4)
C39A C39B C40B 71.2(11)
C40A C39B C40B 4.8(11)
C38A C39B C40B 109.6(7)
C38B C39B C40B 96.5(8)
C39A C39B H39C 70.4
C40A C39B H39C 112.9
C38A C39B H39C 127.7
C38B C39B H39C 112.4
C40B C39B H39C 112.4
C39A C39B H39D 175.3
C40A C39B H39D 116.0
C38A C39B H39D 80.1
C38B C39B H39D 112.4
C40B C39B H39D 112.4
H39C C39B H39D 110.0
O3 C40B C39A 100.5(8)
O3 C40B C39B 94.5(8)
C39A C40B C39B 27.3(4)
O3 C40B H40C 112.8
C39A C40B H40C 131.4
C39B C40B H40C 112.8
O3 C40B H40D 112.8
C39A C40B H40D 86.2
C39B C40B H40D 112.8
H40C C40B H40D 110.3
O3 C37C C38C 99.1(8)
O3 C37C H37E 111.9
C38C C37C H37E 111.9
O3 C37C H37F 111.9
C38C C37C H37F 111.9
H37E C37C H37F 109.6
C39C C38C C37C 101.6(10)
C39C C38C H38E 111.5
C37C C38C H38E 111.5
C39C C38C H38F 111.5
C37C C38C H38F 111.5
H38E C38C H38F 109.3
C38C C39C C40C 107.3(9)
C38C C39C H39E 110.3
C40C C39C H39E 110.3
C38C C39C H39F 110.3
C40C C39C H39F 110.3
H39E C39C H39F 108.5
O3 C40C C39C 110.1(9)
O3 C40C H40E 109.6
C39C C40C H40E 109.6
O3 C40C H40F 109.6
C39C C40C H40F 109.6
H40E C40C H40F 108.1
C21 B1 C1 112.22(13)
C21 B1 Li1 73.37(11)
C1 B1 Li1 162.88(14)
C21 B1 H1B 107.0(9)
C1 B1 H1B 113.8(9)
Li1 B1 H1B 78.2(9)
C21 B1 H1A 106.7(9)
C1 B1 H1A 110.0(9)
Li1 B1 H1A 53.3(9)
H1B B1 H1A 106.6(13)
O3 Li1 O1 98.83(13)
O3 Li1 O2 111.80(14)
O1 Li1 O2 95.88(13)
O3 Li1 B1 113.79(14)
O1 Li1 B1 113.51(13)
O2 Li1 B1 119.66(14)
O3 Li1 C21 99.47(13)
O1 Li1 C21 150.96(14)
O2 Li1 C21 98.01(12)
B1 Li1 C21 37.82(7)
O3 Li1 C29B 123.4(14)
O1 Li1 C29B 24.7(14)
O2 Li1 C29B 88.0(12)
B1 Li1 C29B 97.9(14)
C21 Li1 C29B 130.8(14)
O3 Li1 H1A 140.0(6)
O1 Li1 H1A 92.8(6)
O2 Li1 H1A 104.8(5)
B1 Li1 H1A 28.9(5)
C21 Li1 H1A 59.0(5)
C29B Li1 H1A 72.3(15)

loop_
_geom_bond_atom_site_label_1
_geom_bond_atom_site_label_2
_geom_bond_distance
O1 C29B 1.27(6)
O1 C32B 1.43(3)
O1 C32A 1.440(3)
O1 C29A 1.461(5)
O1 Li1 1.976(3)
O3 C40C 1.345(10)
O3 C37B 1.392(8)
O3 C40A 1.435(14)
O3 C40B 1.445(16)
O3 C37A 1.470(7)
O3 C37C 1.579(12)
O3 Li1 1.954(3)
N1 C9 1.4308(18)
N1 C1 1.4831(18)
N1 C2 1.4883(18)
C1 C6 1.5471(19)
C1 B1 1.627(2)
C1 H1 1.0000
C2 C4 1.530(2)
C2 C3 1.533(2)
C2 C5 1.535(2)
C3 H3A 0.9800
C3 H3B 0.9800
C3 H3C 0.9800
C4 H4A 0.9800
C4 H4B 0.9800
C4 H4C 0.9800
C5 C6 1.538(2)
C5 H5A 0.9900
C5 H5B 0.9900
C6 C7 1.530(2)
C6 C8 1.531(2)
C7 H7A 0.9800
C7 H7B 0.9800
C7 H7C 0.9800
C8 H8A 0.9800
C8 H8B 0.9800
C8 H8C 0.9800
C9 C17 1.413(2)
C9 C10 1.419(2)
C10 C14 1.395(2)
C10 C11 1.517(2)
C11 C12 1.529(2)
C11 C13 1.530(3)
C11 H11 1.0000
C12 H12A 0.9800
C12 H12B 0.9800
C12 H12C 0.9800
C13 H13A 0.9800
C13 H13B 0.9800
C13 H13C 0.9800
C14 C15 1.377(2)
C14 H14 0.9500
C15 C16 1.380(2)
C15 H15 0.9500
C16 C17 1.395(2)
C16 H16 0.9500
C17 C18 1.523(2)
C18 C20 1.531(2)
C18 C19 1.536(2)
C18 H18 1.0000
C19 H19A 0.9800
C19 H19B 0.9800
C19 H19C 0.9800
C20 H20A 0.9800
C20 H20B 0.9800
C20 H20C 0.9800
C21 C22 1.209(2)
C21 B1 1.593(2)
C21 Li1 2.490(3)
C22 C23 1.442(2)
C23 C28 1.379(3)
C23 C24 1.392(3)
C24 C25 1.392(3)
C24 H24 0.9500
C25 C26 1.363(3)
C25 H25 0.9500
C27 C26 1.364(4)
C27 C28 1.395(3)
C27 H27 0.9500
C26 H26 0.9500
C28 H28 0.9500
C29A C30A 1.480(7)
C29A C30B 1.69(3)
C29A H29A 0.9900
C29A H29B 0.9900
C30A C31B 1.368(18)
C30A C31A 1.526(4)
C30A C29B 1.62(6)
C30A H30A 0.9900
C30A H30B 0.9900
C31A C31B 1.00(2)
C31A C30B 1.19(3)
C31A C32A 1.517(4)
C31A C32B 1.59(3)
C31A H31A 0.9900
C31A H31B 0.9900
C32A C31B 1.663(19)
C32A H32A 0.9900
C32A H32B 0.9900
C29B C30B 1.79(7)
C29B Li1 2.76(5)
C29B H29C 0.9900
C29B H29D 0.9900
C30B C31B 1.31(4)
C30B H30C 0.9900
C30B H30D 0.9900
C31B C32B 1.43(3)
C31B H31C 0.9900
C31B H31D 0.9900
C32B H32C 0.9900
C32B H32D 0.9900
O2 C36B 1.408(12)
O2 C33B 1.42(2)
O2 C33A 1.46(2)
O2 C36A 1.484(13)
O2 Li1 1.982(3)
C33A C34B 1.54(2)
C33A C34A 1.54(2)
C33A H33A 0.9900
C33A H33B 0.9900
C34A C34B 0.786(6)
C34A C33B 1.471(17)
C34A C35A 1.485(10)
C34A C35B 1.746(9)
C34A H34A 0.9900
C34A H34B 0.9900
C35A C34B 1.364(11)
C35A C36A 1.506(12)
C35A C36B 1.757(16)
C35A H35A 0.9900
C35A H35B 0.9900
C36A C35B 1.248(16)
C36A H36A 0.9900
C36A H36B 0.9900
C33B C34B 1.509(18)
C33B H33C 0.9900
C33B H33D 0.9900
C34B C35B 1.586(8)
C34B H34C 0.9900
C34B H34D 0.9900
C35B C36B 1.506(10)
C35B H35C 0.9900
C35B H35D 0.9900
C36B H36C 0.9900
C36B H36D 0.9900
C37A C37B 0.630(9)
C37A C38A 1.389(10)
C37A C38B 1.513(10)
C37A H37A 0.9900
C37A H37B 0.9900
C38A C38B 0.854(10)
C38A C39B 1.528(10)
C38A C37B 1.678(11)
C38A C39A 1.785(11)
C38A H38A 0.9900
C38A H38B 0.9900
C39A C39B 0.778(9)
C39A C40A 1.369(12)
C39A C38B 1.381(10)
C39A C40B 1.608(14)
C39A H39A 0.9900
C39A H39B 0.9900
C40A C39B 1.464(14)
C40A H40A 0.9900
C40A H40B 0.9900
C37B C38B 1.453(10)
C37B H37C 0.9900
C37B H37D 0.9900
C38B C39B 1.538(11)
C38B H38C 0.9900
C38B H38D 0.9900
C39B C40B 1.680(16)
C39B H39C 0.9900
C39B H39D 0.9900
C40B H40C 0.9900
C40B H40D 0.9900
C37C C38C 1.581(15)
C37C H37E 0.9900
C37C H37F 0.9900
C38C C39C 1.330(18)
C38C H38E 0.9900
C38C H38F 0.9900
C39C C40C 1.508(14)
C39C H39E 0.9900
C39C H39F 0.9900
C40C H40E 0.9900
C40C H40F 0.9900
B1 Li1 2.423(3)
B1 H1B 1.148(19)
B1 H1A 1.180(19)
Li1 H1A 1.962(18)

loop_
_geom_torsion_atom_site_label_1
_geom_torsion_atom_site_label_2
_geom_torsion_atom_site_label_3
_geom_torsion_atom_site_label_4
_geom_torsion
C9 N1 C1 C6 170.42(12)
C2 N1 C1 C6 -35.61(14)
C9 N1 C1 B1 43.02(18)
C2 N1 C1 B1 -163.01(12)
C9 N1 C2 C4 -68.50(17)
C1 N1 C2 C4 136.65(13)
C9 N1 C2 C3 53.36(18)
C1 N1 C2 C3 -101.48(15)
C9 N1 C2 C5 172.06(12)
C1 N1 C2 C5 17.21(15)
N1 C2 C5 C6 8.66(16)
C4 C2 C5 C6 -110.15(15)
C3 C2 C5 C6 131.16(14)
C2 C5 C6 C7 90.36(15)
C2 C5 C6 C8 -148.79(13)
C2 C5 C6 C1 -29.35(15)
N1 C1 C6 C7 -81.21(14)
B1 C1 C6 C7 43.72(18)
N1 C1 C6 C8 154.78(12)
B1 C1 C6 C8 -80.29(16)
N1 C1 C6 C5 37.60(13)
B1 C1 C6 C5 162.53(13)
C1 N1 C9 C17 66.44(19)
C2 N1 C9 C17 -85.49(17)
C1 N1 C9 C10 -113.54(15)
C2 N1 C9 C10 94.53(16)
C17 C9 C10 C14 4.1(2)
N1 C9 C10 C14 -175.90(13)
C17 C9 C10 C11 -171.71(14)
N1 C9 C10 C11 8.3(2)
C14 C10 C11 C12 57.7(2)
C9 C10 C11 C12 -126.44(17)
C14 C10 C11 C13 -65.26(18)
C9 C10 C11 C13 110.61(17)
C9 C10 C14 C15 -2.2(2)
C11 C10 C14 C15 173.74(14)
C10 C14 C15 C16 -1.1(2)
C14 C15 C16 C17 2.5(2)
C15 C16 C17 C9 -0.5(2)
C15 C16 C17 C18 -177.51(14)
C10 C9 C17 C16 -2.8(2)
N1 C9 C17 C16 177.26(13)
C10 C9 C17 C18 174.04(13)
N1 C9 C17 C18 -5.9(2)
C16 C17 C18 C20 69.22(17)
C9 C17 C18 C20 -107.64(16)
C16 C17 C18 C19 -54.63(18)
C9 C17 C18 C19 128.51(15)
C28 C23 C24 C25 -1.6(3)
C22 C23 C24 C25 177.04(18)
C23 C24 C25 C26 0.9(3)
C24 C25 C26 C27 0.8(3)
C28 C27 C26 C25 -1.9(4)
C24 C23 C28 C27 0.6(3)
C22 C23 C28 C27 -178.05(19)
C26 C27 C28 C23 1.1(4)
C29B O1 C29A C30A 125(31)
C32B O1 C29A C30A -1.5(12)
C32A O1 C29A C30A 18.4(5)
Li1 O1 C29A C30A -172.2(2)
C29B O1 C29A C30B 111(31)
C32B O1 C29A C30B -15.9(16)
C32A O1 C29A C30B 4.0(11)
Li1 O1 C29A C30B 173.4(10)
O1 C29A C30A C31B 6.2(11)
C30B C29A C30A C31B 79(4)
O1 C29A C30A C31A -34.4(4)
C30B C29A C30A C31A 38(4)
O1 C29A C30A C29B -33(21)
C30B C29A C30A C29B 40(22)
C29A C30A C31A C31B 108.1(12)
C29B C30A C31A C31B 108(3)
C31B C30A C31A C30B 145(6)
C29A C30A C31A C30B -106(6)
C29B C30A C31A C30B -107(7)
C31B C30A C31A C32A -70.7(11)
C29A C30A C31A C32A 37.4(4)
C29B C30A C31A C32A 37(2)
C31B C30A C31A C32B -57.0(15)
C29A C30A C31A C32B 51.2(10)
C29B C30A C31A C32B 51(3)
C29B O1 C32A C31A 0(3)
C32B O1 C32A C31A 86(4)
C29A O1 C32A C31A 5.8(3)
Li1 O1 C32A C31A -161.51(17)
C29B O1 C32A C31B -37(3)
C32B O1 C32A C31B 50(4)
C29A O1 C32A C31B -30.6(8)
Li1 O1 C32A C31B 162.0(8)
C31B C31A C32A O1 -84.3(10)
C30B C31A C32A O1 -18.3(15)
C30A C31A C32A O1 -26.9(2)
C32B C31A C32A O1 -78(3)
C30B C31A C32A C31B 66.1(18)
C30A C31A C32A C31B 57.4(10)
C32B C31A C32A C31B 6(4)
C32B O1 C29B C30A 6(4)
C32A O1 C29B C30A 26(4)
C29A O1 C29B C30A -49(28)
Li1 O1 C29B C30A -169(2)
C32B O1 C29B C30B -9(4)
C32A O1 C29B C30B 12(4)
C29A O1 C29B C30B -63(29)
Li1 O1 C29B C30B 176.5(17)
C32B O1 C29B Li1 175(2)
C32A O1 C29B Li1 -165(2)
C29A O1 C29B Li1 120(30)
C31B C30A C29B O1 -1(4)
C29A C30A C29B O1 141(24)
C31A C30A C29B O1 -41(4)
C31B C30A C29B C30B 76(4)
C29A C30A C29B C30B -141(21)
C31A C30A C29B C30B 37(4)
C31B C30A C29B Li1 -15(6)
C29A C30A C29B Li1 128(25)
C31A C30A C29B Li1 -54(6)
C32A C31A C30B C31B -70.4(13)
C30A C31A C30B C31B -31(6)
C32B C31A C30B C31B -54.6(16)
C31B C31A C30B C29A 90.7(19)
C32A C31A C30B C29A 20(2)
C30A C31A C30B C29A 59(5)
C32B C31A C30B C29A 36(2)
C31B C31A C30B C29B 93(3)
C32A C31A C30B C29B 23(3)
C30A C31A C30B C29B 62(6)
C32B C31A C30B C29B 38(3)
O1 C29A C30B C31A -15(2)
C30A C29A C30B C31A -126(5)
O1 C29A C30B C31B 33(2)
C30A C29A C30B C31B -78(4)
O1 C29A C30B C29B -34(19)
C30A C29A C30B C29B -145(20)
O1 C29B C30B C31A -23(4)
C30A C29B C30B C31A -129(5)
Li1 C29B C30B C31A -19(6)
O1 C29B C30B C31B 25(4)
C30A C29B C30B C31B -82(4)
Li1 C29B C30B C31B 29(6)
O1 C29B C30B C29A 140(22)
C30A C29B C30B C29A 33(19)
Li1 C29B C30B C29A 144(24)
C32A C31A C31B C30B 118.9(14)
C30A C31A C31B C30B 8.0(14)
C32B C31A C31B C30B 116.8(19)
C30B C31A C31B C30A -8.0(14)
C32A C31A C31B C30A 110.9(6)
C32B C31A C31B C30A 108.8(14)
C30B C31A C31B C32B -116.8(19)
C32A C31A C31B C32B 2.2(12)
C30A C31A C31B C32B -108.8(14)
C30B C31A C31B C32A -118.9(14)
C30A C31A C31B C32A -110.9(6)
C32B C31A C31B C32A -2.2(12)
C29A C30B C31B C31A -102.0(18)
C29B C30B C31B C31A -95(2)
C31A C30B C31B C30A 156(4)
C29A C30B C31B C30A 54(3)
C29B C30B C31B C30A 61(4)
C31A C30B C31B C32B 66.9(18)
C29A C30B C31B C32B -35(2)
C29B C30B C31B C32B -28(3)
C31A C30B C31B C32A 52.8(11)
C29A C30B C31B C32A -49.2(18)
C29B C30B C31B C32A -42(2)
C29A C30A C31B C31A -83.8(10)
C29B C30A C31B C31A -79(3)
C29A C30A C31B C30B -105(4)
C31A C30A C31B C30B -21(4)
C29B C30A C31B C30B -100(5)
C29A C30A C31B C32B -8.1(19)
C31A C30A C31B C32B 75.6(17)
C29B C30A C31B C32B -3(3)
C29A C30A C31B C32A -24.3(14)
C31A C30A C31B C32A 59.5(10)
C29B C30A C31B C32A -20(3)
O1 C32A C31B C31A 103.7(8)
O1 C32A C31B C30B 53.1(17)
C31A C32A C31B C30B -50.6(15)
O1 C32A C31B C30A 33.5(12)
C31A C32A C31B C30A -70.1(12)
O1 C32A C31B C32B -69(4)
C31A C32A C31B C32B -172(5)
C29B O1 C32B C31B -9(4)
C32A O1 C32B C31B -109(5)
C29A O1 C32B C31B -3(2)
Li1 O1 C32B C31B 164.6(12)
C29B O1 C32B C31A 30(3)
C32A O1 C32B C31A -70(3)
C29A O1 C32B C31A 35.3(14)
Li1 O1 C32B C31A -156.6(6)
C31A C31B C32B O1 82.2(19)
C30B C31B C32B O1 28(3)
C30A C31B C32B O1 7(2)
C32A C31B C32B O1 89(5)
C30B C31B C32B C31A -54.5(17)
C30A C31B C32B C31A -74.9(14)
C32A C31B C32B C31A 7(4)
C31B C31A C32B O1 -109.6(19)
C30B C31A C32B O1 -48.0(19)
C32A C31A C32B O1 77(3)
C30A C31A C32B O1 -53.3(12)
C30B C31A C32B C31B 61.6(19)
C32A C31A C32B C31B -173(4)
C30A C31A C32B C31B 56.4(12)
C36B O2 C33A C34B -36.7(12)
C33B O2 C33A C34B -69(18)
C36A O2 C33A C34B -29.8(12)
Li1 O2 C33A C34B 134.1(6)
C36B O2 C33A C34A -6.7(14)
C33B O2 C33A C34A -39(18)
C36A O2 C33A C34A 0.2(14)
Li1 O2 C33A C34A 164.1(6)
O2 C33A C34A C34B -83.2(12)
O2 C33A C34A C33B 46(23)
C34B C33A C34A C33B 129(24)
O2 C33A C34A C35A -24.2(14)
C34B C33A C34A C35A 59.0(8)
O2 C33A C34A C35B -21.4(12)
C34B C33A C34A C35B 61.8(7)
C33B C34A C35A C34B -69.2(9)
C33A C34A C35A C34B -65.3(9)
C35B C34A C35A C34B -85(5)
C34B C34A C35A C36A 102.0(9)
C33B C34A C35A C36A 32.8(11)
C33A C34A C35A C36A 36.7(11)
C35B C34A C35A C36A 17(5)
C34B C34A C35A C36B 103.4(9)
C33B C34A C35A C36B 34.2(10)
C33A C34A C35A C36B 38.0(11)
C35B C34A C35A C36B 18(5)
C36B O2 C36A C35B 172(8)
C33B O2 C36A C35B 35.9(14)
C33A O2 C36A C35B 32.9(15)
Li1 O2 C36A C35B -130.5(10)
C36B O2 C36A C35A 163(8)
C33B O2 C36A C35A 26.9(12)
C33A O2 C36A C35A 23.9(13)
Li1 O2 C36A C35A -139.5(7)
C34B C35A C36A C35B -128(6)
C34A C35A C36A C35B -160(6)
C36B C35A C36A C35B 164(25)
C34B C35A C36A O2 -6.1(12)
C34A C35A C36A O2 -38.1(11)
C36B C35A C36A O2 -74(22)
C36B O2 C33B C34A -11.8(13)
C33A O2 C33B C34A 137(19)
C36A O2 C33B C34A -4.7(13)
Li1 O2 C33B C34A 161.2(6)
C36B O2 C33B C34B -42.9(11)
C33A O2 C33B C34B 106(19)
C36A O2 C33B C34B -35.8(11)
Li1 O2 C33B C34B 130.2(7)
C34B C34A C33B O2 -79.6(11)
C35A C34A C33B O2 -18.9(13)
C33A C34A C33B O2 -130(24)
C35B C34A C33B O2 -16.6(12)
C35A C34A C33B C34B 60.7(8)
C33A C34A C33B C34B -50(23)
C35B C34A C33B C34B 63.0(7)
C33B C34A C34B C35A 111.5(9)
C33A C34A C34B C35A 114.7(10)
C35B C34A C34B C35A 9.0(7)
C35A C34A C34B C33B -111.5(9)
C33A C34A C34B C33B 3.2(16)
C35B C34A C34B C33B -102.5(8)
C33B C34A C34B C33A -3.2(16)
C35A C34A C34B C33A -114.7(10)
C35B C34A C34B C33A -105.7(9)
C33B C34A C34B C35B 102.5(8)
C35A C34A C34B C35B -9.0(7)
C33A C34A C34B C35B 105.7(9)
C36A C35A C34B C34A -84.9(10)
C36B C35A C34B C34A -82.7(9)
C34A C35A C34B C33B 68.4(9)
C36A C35A C34B C33B -16.5(12)
C36B C35A C34B C33B -14.3(12)
C34A C35A C34B C33A 71.2(10)
C36A C35A C34B C33A -13.7(13)
C36B C35A C34B C33A -11.5(12)
C34A C35A C34B C35B 120(5)
C36A C35A C34B C35B 35(4)
C36B C35A C34B C35B 38(4)
O2 C33B C34B C34A 110.6(9)
O2 C33B C34B C35A 34.8(11)
C34A C33B C34B C35A -75.8(8)
O2 C33B C34B C33A -111(21)
C34A C33B C34B C33A 138(21)
O2 C33B C34B C35B 26.5(10)
C34A C33B C34B C35B -84.2(7)
O2 C33A C34B C34A 104.2(10)
O2 C33A C34B C35A 28.4(13)
C34A C33A C34B C35A -75.8(8)
O2 C33A C34B C33B 63(20)
C34A C33A C34B C33B -41(20)
O2 C33A C34B C35B 20.2(11)
C34A C33A C34B C35B -84.0(8)
O2 C36A C35B C36B -98(58)
C35A C36A C35B C36B -37(59)
O2 C36A C35B C34B -18.2(14)
C35A C36A C35B C34B 43(5)
O2 C36A C35B C34A -44.4(12)
C35A C36A C35B C34A 17(5)
C34A C34B C35B C36A -76.3(11)
C35A C34B C35B C36A -135(5)
C33B C34B C35B C36A -5.1(12)
C33A C34B C35B C36A -1.8(13)
C34A C34B C35B C36B -75.0(8)
C35A C34B C35B C36B -134(5)
C33B C34B C35B C36B -3.8(10)
C33A C34B C35B C36B -0.6(11)
C35A C34B C35B C34A -59(5)
C33B C34B C35B C34A 71.2(9)
C33A C34B C35B C34A 74.4(10)
C34B C34A C35B C36A 109.3(10)
C33B C34A C35B C36A 36.0(12)
C35A C34A C35B C36A -160(6)
C33A C34A C35B C36A 39.7(12)
C34B C34A C35B C36B 110.3(8)
C33B C34A C35B C36B 37.0(9)
C35A C34A C35B C36B -159(6)
C33A C34A C35B C36B 40.6(9)
C33B C34A C35B C34B -73.3(8)
C35A C34A C35B C34B 91(5)
C33A C34A C35B C34B -69.6(9)
C33B O2 C36B C35B 39.4(11)
C33A O2 C36B C35B 36.7(12)
C36A O2 C36B C35B -6(6)
Li1 O2 C36B C35B -134.4(6)
C33B O2 C36B C35A 31.7(11)
C33A O2 C36B C35A 29.0(12)
C36A O2 C36B C35A -14(6)
Li1 O2 C36B C35A -142.1(5)
C36A C35B C36B O2 80(58)
C34B C35B C36B O2 -20.2(10)
C34A C35B C36B O2 -46.2(8)
C36A C35B C36B C35A 144(59)
C34B C35B C36B C35A 43(4)
C34A C35B C36B C35A 17(4)
C34B C35A C36B O2 -9.8(10)
C34A C35A C36B O2 -41.5(9)
C36A C35A C36B O2 103(23)
C34B C35A C36B C35B -128(5)
C34A C35A C36B C35B -160(5)
C36A C35A C36B C35B -15(24)
C40A O3 C37A C37B -80.1(13)
C40B O3 C37A C37B -81.3(14)
Li1 O3 C37A C37B 108.7(11)
C37B O3 C37A C38A 100.9(13)
C40A O3 C37A C38A 20.8(9)
C40B O3 C37A C38A 19.6(11)
Li1 O3 C37A C38A -150.4(5)
C37B O3 C37A C38B 67.4(11)
C40A O3 C37A C38B -12.7(9)
C40B O3 C37A C38B -13.9(10)
Li1 O3 C37A C38B 176.1(4)
C37B C37A C38A C38B -3.2(15)
O3 C37A C38A C38B -77.7(9)
C37B C37A C38A C39B 67.7(15)
O3 C37A C38A C39B -6.8(8)
C38B C37A C38A C39B 71.0(8)
O3 C37A C38A C37B -74.5(13)
C38B C37A C38A C37B 3.2(15)
C37B C37A C38A C39A 42.4(14)
O3 C37A C38A C39A -32.1(7)
C38B C37A C38A C39A 45.6(7)
C38B C38A C39A C39B 177.8(13)
C37A C38A C39A C39B 108.1(9)
C37B C38A C39A C39B 122.2(9)
C38B C38A C39A C40A 103.8(11)
C37A C38A C39A C40A 34.1(10)
C39B C38A C39A C40A -74.0(11)
C37B C38A C39A C40A 48.2(9)
C37A C38A C39A C38B -69.8(9)
C39B C38A C39A C38B -177.8(13)
C37B C38A C39A C38B -55.6(8)
C38B C38A C39A C40B 105.1(11)
C37A C38A C39A C40B 35.3(10)
C39B C38A C39A C40B -72.7(11)
C37B C38A C39A C40B 49.5(9)
C39B C39A C40A O3 -79.8(13)
C38B C39A C40A O3 3.9(15)
C40B C39A C40A O3 179(100)
C38A C39A C40A O3 -23.8(13)
C38B C39A C40A C39B 83.7(10)
C40B C39A C40A C39B -102(23)
C38A C39A C40A C39B 56.0(8)
C37B O3 C40A C39A -18.8(13)
C40B O3 C40A C39A -179(100)
C37A O3 C40A C39A 6.5(14)
Li1 O3 C40A C39A 177.0(7)
C37B O3 C40A C39B -51.1(10)
C40B O3 C40A C39B 148(8)
C37A O3 C40A C39B -25.8(11)
Li1 O3 C40A C39B 144.7(5)
C38A C37A C37B O3 -105.3(7)
C38B C37A C37B O3 -107.2(5)
C38A C37A C37B C38B 1.9(9)
O3 C37A C37B C38B 107.2(5)
O3 C37A C37B C38A 105.3(7)
C38B C37A C37B C38A -1.9(9)
C40A O3 C37B C37A 106.1(13)
C40B O3 C37B C37A 109.6(13)
Li1 O3 C37B C37A -89.3(12)
C40A O3 C37B C38B 24.9(9)
C40B O3 C37B C38B 28.4(10)
C37A O3 C37B C38B -81.2(12)
Li1 O3 C37B C38B -170.5(5)
C40A O3 C37B C38A 55.3(8)
C40B O3 C37B C38A 58.8(9)
C37A O3 C37B C38A -50.8(10)
Li1 O3 C37B C38A -140.1(4)
C38B C38A C37B C37A 176.3(17)
C39B C38A C37B C37A -116.2(14)
C39A C38A C37B C37A -137.9(14)
C38B C38A C37B O3 -107.6(9)
C37A C38A C37B O3 76.1(13)
C39B C38A C37B O3 -40.1(6)
C39A C38A C37B O3 -61.8(5)
C37A C38A C37B C38B -176.3(17)
C39B C38A C37B C38B 67.5(8)
C39A C38A C37B C38B 45.8(7)
C37A C38A C38B C39A 110.2(6)
C39B C38A C38B C39A 1.0(6)
C37B C38A C38B C39A 108.8(7)
C37A C38A C38B C37B 1.3(6)
C39B C38A C38B C37B -107.9(5)
C39A C38A C38B C37B -108.8(7)
C39B C38A C38B C37A -109.2(5)
C37B C38A C38B C37A -1.3(6)
C39A C38A C38B C37A -110.2(6)
C37A C38A C38B C39B 109.2(5)
C37B C38A C38B C39B 107.9(5)
C39A C38A C38B C39B -1.0(6)
C39B C39A C38B C38A -1.8(11)
C40A C39A C38B C38A -81.5(11)
C40B C39A C38B C38A -81.8(11)
C39B C39A C38B C37B 92.1(10)
C40A C39A C38B C37B 12.5(13)
C40B C39A C38B C37B 12.2(12)
C38A C39A C38B C37B 94.0(10)
C39B C39A C38B C37A 66.6(10)
C40A C39A C38B C37A -13.1(13)
C40B C39A C38B C37A -13.4(12)
C38A C39A C38B C37A 68.4(9)
C40A C39A C38B C39B -79.6(11)
C40B C39A C38B C39B -80.0(11)
C38A C39A C38B C39B 1.8(11)
C37A C37B C38B C38A -2.9(13)
O3 C37B C38B C38A 79.1(9)
C37A C37B C38B C39A -107.0(14)
O3 C37B C38B C39A -24.9(10)
C38A C37B C38B C39A -104.0(10)
O3 C37B C38B C37A 82.1(12)
C38A C37B C38B C37A 2.9(13)
C37A C37B C38B C39B -75.2(14)
O3 C37B C38B C39B 6.9(10)
C38A C37B C38B C39B -72.2(9)
C37B C37A C38B C38A 176.8(15)
O3 C37A C38B C38A 110.9(9)
C37B C37A C38B C39A 82.4(14)
C38A C37A C38B C39A -94.4(10)
O3 C37A C38B C39A 16.5(10)
C38A C37A C38B C37B -176.8(15)
O3 C37A C38B C37B -65.8(11)
C37B C37A C38B C39B 110.4(13)
C38A C37A C38B C39B -66.4(8)
O3 C37A C38B C39B 44.5(8)
C38B C39A C39B C40A -104.4(7)
C40B C39A C39B C40A 3.2(11)
C38A C39A C39B C40A -105.5(7)
C40A C39A C39B C38A 105.5(7)
C38B C39A C39B C38A 1.0(6)
C40B C39A C39B C38A 108.7(7)
C40A C39A C39B C38B 104.4(7)
C40B C39A C39B C38B 107.7(7)
C38A C39A C39B C38B -1.0(6)
C40A C39A C39B C40B -3.2(11)
C38B C39A C39B C40B -107.7(7)
C38A C39A C39B C40B -108.7(7)
O3 C40A C39B C39A 111.2(12)
C39A C40A C39B C38A -89.6(10)
O3 C40A C39B C38A 21.6(11)
C39A C40A C39B C38B -60.2(8)
O3 C40A C39B C38B 51.1(10)
C39A C40A C39B C40B 140(14)
O3 C40A C39B C40B -108(14)
C38B C38A C39B C39A -1.7(10)
C37A C38A C39B C39A -77.4(10)
C37B C38A C39B C39A -57.8(9)
C38B C38A C39B C40A 66.5(10)
C37A C38A C39B C40A -9.2(11)
C37B C38A C39B C40A 10.4(9)
C39A C38A C39B C40A 68.2(10)
C37A C38A C39B C38B -75.7(9)
C37B C38A C39B C38B -56.1(7)
C39A C38A C39B C38B 1.7(10)
C38B C38A C39B C40B 70.4(10)
C37A C38A C39B C40B -5.3(10)
C37B C38A C39B C40B 14.3(9)
C39A C38A C39B C40B 72.1(11)
C38A C38B C39B C39A 178.1(11)
C37B C38B C39B C39A -97.8(10)
C37A C38B C39B C39A -121.6(9)
C38A C38B C39B C40A -118.4(9)
C39A C38B C39B C40A 63.5(9)
C37B C38B C39B C40A -34.3(10)
C37A C38B C39B C40A -58.1(9)
C39A C38B C39B C38A -178.1(11)
C37B C38B C39B C38A 84.1(9)
C37A C38B C39B C38A 60.2(7)
C38A C38B C39B C40B -116.7(10)
C39A C38B C39B C40B 65.2(10)
C37B C38B C39B C40B -32.6(10)
C37A C38B C39B C40B -56.5(9)
C37B O3 C40B C39A -19.9(11)
C40A O3 C40B C39A 0(7)
C37A O3 C40B C39A 6.9(13)
Li1 O3 C40B C39A 177.3(5)
C37B O3 C40B C39B -46.7(10)
C40A O3 C40B C39B -26(7)
C37A O3 C40B C39B -20.0(11)
Li1 O3 C40B C39B 150.5(4)
C39B C39A C40B O3 -79.2(12)
C40A C39A C40B O3 -1(22)
C38B C39A C40B O3 4.1(13)
C38A C39A C40B O3 -23.9(11)
C40A C39A C40B C39B 78(23)
C38B C39A C40B C39B 83.3(10)
C38A C39A C40B C39B 55.3(8)
C39A C39B C40B O3 104.4(12)
C40A C39B C40B O3 66(13)
C38A C39B C40B O3 14.7(11)
C38B C39B C40B O3 45.2(9)
C40A C39B C40B C39A -39(13)
C38A C39B C40B C39A -89.7(10)
C38B C39B C40B C39A -59.2(8)
C40C O3 C37C C38C 29.6(9)
Li1 O3 C37C C38C -160.8(6)
O3 C37C C38C C39C -41.3(12)
C37C C38C C39C C40C 37.5(14)
C37C O3 C40C C39C -9.3(11)
Li1 O3 C40C C39C -177.4(6)
C38C C39C C40C O3 -19.4(15)
Li1 C21 B1 C1 162.83(15)
N1 C1 B1 C21 -179.92(12)
C6 C1 B1 C21 61.80(18)
N1 C1 B1 Li1 -73.9(5)
C6 C1 B1 Li1 167.8(4)
